data_7156031
loop_
_publ_author_name
'Jagtap, Pratap R.'
'C\'isa\<rov\'a, Ivana'
'Jahn, Ullrich'

_publ_section_title
;
 Bioinspired total synthesis of tetrahydrofuran lignans by tandem
 nucleophilic addition/redox isomerization/oxidative coupling and
 cycloetherification reactions as key steps.
;
_journal_issue 5
_journal_name_full 'Organic &amp; biomolecular chemistry'
_journal_page_first 750
_journal_page_last 755
_journal_paper_doi 10.1039/c7ob02848b
_journal_volume 16
_journal_year 2018
_chemical_compound_source 'synthesized by the authors'
_chemical_formula_moiety 'C30 H24 Cl2 O2'
_chemical_formula_sum 'C30 H24 Cl2 O2'
_chemical_formula_weight 487.39
_space_group_crystal_system triclinic
_space_group_IT_number 2
_space_group_name_Hall '-P 1'
_space_group_name_H-M_alt 'P -1'
_symmetry_space_group_name_Hall '-P 1'
_symmetry_space_group_name_H-M 'P -1'
_atom_sites_solution_hydrogens geom
_atom_sites_solution_primary direct
_audit_creation_method SHELXL-2017/1
_audit_update_record
;
2017-11-21 deposited with the CCDC.
2017-12-08 downloaded from the CCDC.
;
_cell_angle_alpha 106.1310(10)
_cell_angle_beta 92.9630(10)
_cell_angle_gamma 101.4670(10)
_cell_formula_units_Z 1
_cell_length_a 6.1640(3)
_cell_length_b 8.8470(4)
_cell_length_c 12.0067(5)
_cell_measurement_reflns_used 9983
_cell_measurement_temperature 150(2)
_cell_measurement_theta_max 72.0562
_cell_measurement_theta_min 3.8574
_cell_volume 612.44(5)
_computing_cell_refinement 'SAINT V8.37A (Bruker AXS Inc., 2015)'
_computing_data_collection 'Bruker Instrument Service v4.2.9'
_computing_data_reduction 'SAINT V8.37A (Bruker AXS Inc., 2015)'
_computing_structure_refinement 'SHELXL-2017/1 (Sheldrick, 2017)'
_computing_structure_solution 'XT, VERSION 2014/5'
_diffrn_ambient_temperature 150(2)
_diffrn_detector_area_resol_mean 10.24
_diffrn_measured_fraction_theta_full 0.997
_diffrn_measured_fraction_theta_max 0.994
_diffrn_measurement_device_type 'Bruker D8 VENTURE Kappa Duo PHOTON 100 CMOS'
_diffrn_measurement_method '\f and \w scans'
_diffrn_radiation_monochromator 'Helios Cu  multilayer optic'
_diffrn_radiation_type CuK\a
_diffrn_radiation_wavelength 1.54178
_diffrn_reflns_av_unetI/netI 0.0168
_diffrn_reflns_Laue_measured_fraction_full 0.997
_diffrn_reflns_Laue_measured_fraction_max 0.994
_diffrn_reflns_limit_h_max 7
_diffrn_reflns_limit_h_min -7
_diffrn_reflns_limit_k_max 10
_diffrn_reflns_limit_k_min -10
_diffrn_reflns_limit_l_max 14
_diffrn_reflns_limit_l_min 0
_diffrn_reflns_number 2394
_diffrn_reflns_point_group_measured_fraction_full 0.997
_diffrn_reflns_point_group_measured_fraction_max 0.994
_diffrn_reflns_theta_full 67.679
_diffrn_reflns_theta_max 72.175
_diffrn_reflns_theta_min 3.857
_diffrn_source 'I\mS  micro-focus sealed tube'
_exptl_absorpt_coefficient_mu 2.580
_exptl_absorpt_correction_T_max 0.7540
_exptl_absorpt_correction_T_min 0.6951
_exptl_absorpt_correction_type multi-scan
_exptl_absorpt_process_details 'TWINABS - Bruker AXS scaling for twinned crystals-Version 2012/1'
_exptl_crystal_colour colourless
_exptl_crystal_density_diffrn 1.321
_exptl_crystal_description plate
_exptl_crystal_F_000 254
_exptl_crystal_size_max 0.150
_exptl_crystal_size_mid 0.120
_exptl_crystal_size_min 0.120
_refine_diff_density_max 0.213
_refine_diff_density_min -0.230
_refine_diff_density_rms 0.040
_refine_ls_extinction_method none
_refine_ls_goodness_of_fit_ref 1.047
_refine_ls_hydrogen_treatment constr
_refine_ls_matrix_type full
_refine_ls_number_parameters 155
_refine_ls_number_reflns 2394
_refine_ls_number_restraints 0
_refine_ls_restrained_S_all 1.047
_refine_ls_R_factor_all 0.0305
_refine_ls_R_factor_gt 0.0298
_refine_ls_shift/su_max 0.001
_refine_ls_shift/su_mean 0.000
_refine_ls_structure_factor_coef Fsqd
_refine_ls_weighting_details 'w=1/[\s^2^(Fo^2^)+(0.0373P)^2^+0.1466P] where P=(Fo^2^+2Fc^2^)/3'
_refine_ls_weighting_scheme calc
_refine_ls_wR_factor_gt 0.0778
_refine_ls_wR_factor_ref 0.0783
_reflns_Friedel_coverage 0.000
_reflns_number_gt 2327
_reflns_number_total 2394
_reflns_threshold_expression 'I > 2\s(I)'
_cod_data_source_file c7ob02848b2.cif
_cod_data_source_block cu_jpu_463_2_jahn_5
_cod_depositor_comments 'Adding full bibliography for 7156027--7156031.cif.'
_cod_database_code 7156031
_shelx_shelxl_version_number 2017/1
_shelx_space_group_comment
;
The symmetry employed for this shelxl refinement is uniquely defined
by the following loop, which should always be used as a source of
symmetry information in preference to the above space-group names.
They are only intended as comments.
;
_shelx_estimated_absorpt_t_min 0.698
_shelx_estimated_absorpt_t_max 0.747

loop_
_space_group_symop_operation_xyz
'x, y, z'
'-x, -y, -z'

loop_
_atom_site_label
_atom_site_type_symbol
_atom_site_fract_x
_atom_site_fract_y
_atom_site_fract_z
_atom_site_U_iso_or_equiv
_atom_site_adp_type
_atom_site_occupancy
_atom_site_site_symmetry_order
_atom_site_calc_flag
_atom_site_refinement_flags_posn
_atom_site_refinement_flags_adp
Cl1 Cl 1.08732(7) 1.02933(5) 0.16445(3) 0.04484(13) Uani 1 1 d . .
O1 O 0.77739(17) 0.36704(13) 0.38343(9) 0.0368(2) Uani 1 1 d . .
C1 C 0.5380(2) 0.39133(16) 0.23321(11) 0.0269(3) Uani 1 1 d . .
C2 C 0.6464(3) 0.3021(2) 0.14766(14) 0.0411(4) Uani 1 1 d . .
H2 H 0.776696 0.270254 0.169640 0.049 Uiso 1 1 calc R U
C3 C 0.5646(4) 0.2599(2) 0.03108(15) 0.0562(5) Uani 1 1 d . .
H3 H 0.638907 0.199352 -0.026726 0.067 Uiso 1 1 calc R U
C4 C 0.3755(4) 0.3055(2) -0.00148(14) 0.0557(5) Uani 1 1 d . .
H4 H 0.320637 0.277166 -0.081663 0.067 Uiso 1 1 calc R U
C5 C 0.2662(3) 0.3919(2) 0.08185(14) 0.0473(4) Uani 1 1 d . .
H5 H 0.135313 0.422299 0.059145 0.057 Uiso 1 1 calc R U
C6 C 0.3462(3) 0.43470(19) 0.19873(12) 0.0343(3) Uani 1 1 d . .
H6 H 0.269534 0.494179 0.255849 0.041 Uiso 1 1 calc R U
C7 C 0.6295(2) 0.42836(15) 0.35769(11) 0.0249(3) Uani 1 1 d . .
C8 C 0.5417(2) 0.54378(15) 0.45533(10) 0.0219(3) Uani 1 1 d . .
H8 H 0.414849 0.578189 0.421449 0.026 Uiso 1 1 calc R U
C9 C 0.7307(2) 0.69373(16) 0.51249(11) 0.0274(3) Uani 1 1 d . .
H9A H 0.673940 0.769645 0.575197 0.033 Uiso 1 1 calc R U
H9B H 0.853552 0.660018 0.548784 0.033 Uiso 1 1 calc R U
C10 C 0.8207(2) 0.77968(15) 0.42688(11) 0.0251(3) Uani 1 1 d . .
C11 C 1.0132(2) 0.75277(19) 0.37736(14) 0.0358(3) Uani 1 1 d . .
H11 H 1.090904 0.681329 0.399718 0.043 Uiso 1 1 calc R U
C12 C 1.0948(2) 0.8275(2) 0.29613(14) 0.0370(3) Uani 1 1 d . .
H12 H 1.225361 0.806097 0.262056 0.044 Uiso 1 1 calc R U
C13 C 0.9839(2) 0.93340(17) 0.26540(12) 0.0302(3) Uani 1 1 d . .
C14 C 0.7931(3) 0.96435(17) 0.31323(13) 0.0352(3) Uani 1 1 d . .
H14 H 0.718007 1.037821 0.291889 0.042 Uiso 1 1 calc R U
C15 C 0.7127(2) 0.88628(17) 0.39310(12) 0.0311(3) Uani 1 1 d . .
H15 H 0.580247 0.906236 0.425609 0.037 Uiso 1 1 calc R U

loop_
_atom_site_aniso_label
_atom_site_aniso_U_11
_atom_site_aniso_U_22
_atom_site_aniso_U_33
_atom_site_aniso_U_23
_atom_site_aniso_U_13
_atom_site_aniso_U_12
Cl1 0.0575(2) 0.0381(2) 0.0398(2) 0.01779(17) 0.01586(18) 0.00104(16)
O1 0.0360(5) 0.0417(6) 0.0379(6) 0.0113(5) 0.0056(4) 0.0208(5)
C1 0.0324(7) 0.0216(6) 0.0234(6) 0.0057(5) 0.0053(5) -0.0011(5)
C2 0.0495(9) 0.0381(8) 0.0354(8) 0.0082(7) 0.0163(7) 0.0102(7)
C3 0.0787(14) 0.0512(11) 0.0302(8) 0.0011(7) 0.0218(9) 0.0064(10)
C4 0.0704(13) 0.0577(12) 0.0219(7) 0.0065(7) -0.0016(8) -0.0158(10)
C5 0.0454(9) 0.0565(11) 0.0349(8) 0.0187(8) -0.0066(7) -0.0049(8)
C6 0.0358(7) 0.0376(8) 0.0269(7) 0.0093(6) 0.0013(6) 0.0034(6)
C7 0.0243(6) 0.0238(6) 0.0266(6) 0.0082(5) 0.0042(5) 0.0041(5)
C8 0.0224(6) 0.0233(6) 0.0202(6) 0.0062(5) 0.0007(5) 0.0066(5)
C9 0.0290(6) 0.0271(7) 0.0231(6) 0.0054(5) 0.0007(5) 0.0028(5)
C10 0.0262(6) 0.0215(6) 0.0229(6) 0.0025(5) -0.0006(5) 0.0009(5)
C11 0.0285(7) 0.0447(9) 0.0410(8) 0.0201(7) 0.0059(6) 0.0128(6)
C12 0.0280(7) 0.0482(9) 0.0382(8) 0.0164(7) 0.0093(6) 0.0096(6)
C13 0.0357(7) 0.0243(7) 0.0251(6) 0.0050(5) 0.0042(5) -0.0030(5)
C14 0.0477(8) 0.0260(7) 0.0360(8) 0.0102(6) 0.0099(6) 0.0145(6)
C15 0.0358(7) 0.0286(7) 0.0306(7) 0.0066(6) 0.0113(6) 0.0121(6)

loop_
_atom_type_symbol
_atom_type_description
_atom_type_scat_dispersion_real
_atom_type_scat_dispersion_imag
_atom_type_scat_source
C C 0.0181 0.0091 'International Tables Vol C Tables 4.2.6.8 and 6.1.1.4'
H H 0.0000 0.0000 'International Tables Vol C Tables 4.2.6.8 and 6.1.1.4'
Cl Cl 0.3639 0.7018 'International Tables Vol C Tables 4.2.6.8 and 6.1.1.4'
O O 0.0492 0.0322 'International Tables Vol C Tables 4.2.6.8 and 6.1.1.4'

loop_
_geom_angle_atom_site_label_1
_geom_angle_atom_site_label_2
_geom_angle_atom_site_label_3
_geom_angle
_geom_angle_site_symmetry_1
_geom_angle_site_symmetry_3
C6 C1 C2 118.71(14) . .
C6 C1 C7 123.46(12) . .
C2 C1 C7 117.77(13) . .
C3 C2 C1 120.19(17) . .
C3 C2 H2 119.9 . .
C1 C2 H2 119.9 . .
C4 C3 C2 120.23(17) . .
C4 C3 H3 119.9 . .
C2 C3 H3 119.9 . .
C5 C4 C3 120.11(16) . .
C5 C4 H4 119.9 . .
C3 C4 H4 119.9 . .
C4 C5 C6 120.25(18) . .
C4 C5 H5 119.9 . .
C6 C5 H5 119.9 . .
C5 C6 C1 120.50(15) . .
C5 C6 H6 119.8 . .
C1 C6 H6 119.8 . .
O1 C7 C1 120.34(12) . .
O1 C7 C8 118.48(12) . .
C1 C7 C8 121.19(11) . .
C7 C8 C8 109.23(12) . 2_666
C7 C8 C9 108.72(10) . .
C8 C8 C9 111.42(12) 2_666 .
C7 C8 H8 109.1 . .
C8 C8 H8 109.1 2_666 .
C9 C8 H8 109.1 . .
C10 C9 C8 112.85(10) . .
C10 C9 H9A 109.0 . .
C8 C9 H9A 109.0 . .
C10 C9 H9B 109.0 . .
C8 C9 H9B 109.0 . .
H9A C9 H9B 107.8 . .
C11 C10 C15 117.61(12) . .
C11 C10 C9 120.90(12) . .
C15 C10 C9 121.49(12) . .
C12 C11 C10 121.62(13) . .
C12 C11 H11 119.2 . .
C10 C11 H11 119.2 . .
C13 C12 C11 119.07(14) . .
C13 C12 H12 120.5 . .
C11 C12 H12 120.5 . .
C14 C13 C12 121.09(13) . .
C14 C13 Cl1 119.62(11) . .
C12 C13 Cl1 119.29(11) . .
C13 C14 C15 118.79(13) . .
C13 C14 H14 120.6 . .
C15 C14 H14 120.6 . .
C14 C15 C10 121.81(13) . .
C14 C15 H15 119.1 . .
C10 C15 H15 119.1 . .

loop_
_geom_bond_atom_site_label_1
_geom_bond_atom_site_label_2
_geom_bond_distance
_geom_bond_site_symmetry_2
Cl1 C13 1.7414(14) .
O1 C7 1.2174(16) .
C1 C6 1.391(2) .
C1 C2 1.399(2) .
C1 C7 1.4920(18) .
C2 C3 1.384(3) .
C2 H2 0.9500 .
C3 C4 1.379(3) .
C3 H3 0.9500 .
C4 C5 1.374(3) .
C4 H4 0.9500 .
C5 C6 1.384(2) .
C5 H5 0.9500 .
C6 H6 0.9500 .
C7 C8 1.5264(17) .
C8 C8 1.541(2) 2_666
C8 C9 1.5444(18) .
C8 H8 1.0000 .
C9 C10 1.5059(18) .
C9 H9A 0.9900 .
C9 H9B 0.9900 .
C10 C11 1.387(2) .
C10 C15 1.3896(19) .
C11 C12 1.385(2) .
C11 H11 0.9500 .
C12 C13 1.379(2) .
C12 H12 0.9500 .
C13 C14 1.378(2) .
C14 C15 1.387(2) .
C14 H14 0.9500 .
C15 H15 0.9500 .

loop_
_geom_torsion_atom_site_label_1
_geom_torsion_atom_site_label_2
_geom_torsion_atom_site_label_3
_geom_torsion_atom_site_label_4
_geom_torsion
_geom_torsion_site_symmetry_1
_geom_torsion_site_symmetry_4
C6 C1 C2 C3 0.7(2) . .
C7 C1 C2 C3 177.95(15) . .
C1 C2 C3 C4 -0.1(3) . .
C2 C3 C4 C5 -0.6(3) . .
C3 C4 C5 C6 0.5(3) . .
C4 C5 C6 C1 0.2(2) . .
C2 C1 C6 C5 -0.8(2) . .
C7 C1 C6 C5 -177.84(14) . .
C6 C1 C7 O1 168.98(13) . .
C2 C1 C7 O1 -8.10(19) . .
C6 C1 C7 C8 -11.31(19) . .
C2 C1 C7 C8 171.61(12) . .
O1 C7 C8 C8 -56.98(18) . 2_666
C1 C7 C8 C8 123.31(14) . 2_666
O1 C7 C8 C9 64.80(15) . .
C1 C7 C8 C9 -114.91(12) . .
C7 C8 C9 C10 57.95(14) . .
C8 C8 C9 C10 178.39(13) 2_666 .
C8 C9 C10 C11 -97.86(15) . .
C8 C9 C10 C15 81.03(16) . .
C15 C10 C11 C12 -0.7(2) . .
C9 C10 C11 C12 178.23(14) . .
C10 C11 C12 C13 1.2(2) . .
C11 C12 C13 C14 -0.7(2) . .
C11 C12 C13 Cl1 179.34(12) . .
C12 C13 C14 C15 -0.3(2) . .
Cl1 C13 C14 C15 179.72(11) . .
C13 C14 C15 C10 0.8(2) . .
C11 C10 C15 C14 -0.3(2) . .
C9 C10 C15 C14 -179.19(13) . .
